data_4338081
loop_
_publ_author_name
'Batke, Sonja'
'Sietzen, Malte'
'Wadepohl, Hubert'
'Ballmann, Joachim'

_publ_section_title
;
 A Tripodal Benzylene-Linked Trisamidophosphine Ligand Scaffold: Synthesis
 and Coordination Chemistry with Group(IV) Metals.
;
_journal_issue 8
_journal_name_full 'Inorganic chemistry'
_journal_page_first 4144
_journal_page_last 4153
_journal_paper_doi 10.1021/ic500163c
_journal_volume 53
_journal_year 2014
_chemical_formula_moiety 'C37 H53 Cl N3 P Si3 Ti'
_chemical_formula_sum 'C37 H53 Cl N3 P Si3 Ti'
_chemical_formula_weight 738.41
_chemical_properties_physical air-sensitive
_space_group_crystal_system monoclinic
_space_group_IT_number 14
_space_group_name_Hall '-P 2yn'
_space_group_name_H-M_alt 'P 1 21/n 1'
_symmetry_cell_setting monoclinic
_symmetry_Int_Tables_number 14
_symmetry_space_group_name_Hall '-P 2yn'
_symmetry_space_group_name_H-M 'P 1 21/n 1'
_atom_sites_solution_hydrogens mixed
_atom_sites_solution_primary iterative
_atom_sites_solution_secondary difmap
_audit_block_code ba_sb1
_audit_creation_date
;
'Fri Jun 28 16:38:13 2013'
;
_audit_update_record 'Fri Jun 28 16:48:48 CEST 2013'
_cell_angle_alpha 90
_cell_angle_beta 112.201(3)
_cell_angle_gamma 90
_cell_formula_units_Z 4
_cell_length_a 20.2970(4)
_cell_length_b 9.31074(14)
_cell_length_c 22.7693(5)
_cell_measurement_reflns_used 16216
_cell_measurement_temperature 110(1)
_cell_measurement_theta_max 27.7270
_cell_measurement_theta_min 3.4530
_cell_volume 3983.94(16)
_computing_cell_refinement
;
CrysAlisPro, Agilent Technologies,
Version 1.171.36.28 (release 01-02-2013 CrysAlis171 .NET)
(compiled Feb  1 2013,16:14:44)
;
_computing_data_collection
;
CrysAlisPro, Agilent Technologies,
Version 1.171.36.28 (release 01-02-2013 CrysAlis171 .NET)
(compiled Feb  1 2013,16:14:44)
;
_computing_data_reduction
;
CrysAlisPro, Agilent Technologies,
Version 1.171.36.28 (release 01-02-2013 CrysAlis171 .NET)
(compiled Feb  1 2013,16:14:44)
;
_computing_molecular_graphics
;
O. V. Dolomanov, L. J. Bourhis, R. J. Gildea, J. A. K. Howard and H. Puschmann,
OLEX2: a complete structure solution, refinement and analysis program.
J. Appl. Cryst. (2009). 42, 339-341.
;
_computing_publication_material 'encif (Wadepohl, 2009-13); encifer 1.4 (CCDC, 2011)'
_computing_structure_refinement 'SHELXL-2013 (Sheldrick, 2013)'
_computing_structure_solution 'SUPERFLIP (Palatinus, 2007-2009)'
_diffrn_ambient_temperature 110(1)
_diffrn_detector 'CCD plate'
_diffrn_detector_area_resol_mean 15.9241
_diffrn_detector_type 'Agilent EOS'
_diffrn_measured_fraction_theta_full 0.998
_diffrn_measured_fraction_theta_max 0.998
_diffrn_measurement_details
;
  1 omega  -33.00   -2.00   0.5000   30.0000
omega____ theta____ kappa____ phi______ frames
    -      -32.0502  -80.0000 -105.4133 62

  2 omega -100.00  -74.00   0.5000   30.0000
omega____ theta____ kappa____ phi______ frames
    -      -32.0502  -38.0000   30.0000 52

  3 omega  -32.00   -5.00   0.5000   30.0000
omega____ theta____ kappa____ phi______ frames
    -      -32.0502  -38.0000   30.0000 54

  4 omega  -25.00    1.00   0.5000   30.0000
omega____ theta____ kappa____ phi______ frames
    -      -32.0502  -80.0000   70.3630 52

  5 omega  -40.00   -6.00   0.5000   30.0000
omega____ theta____ kappa____ phi______ frames
    -      -32.0502  -41.0000  -53.9751 68

  6 omega  -88.00  -62.00   0.5000   30.0000
omega____ theta____ kappa____ phi______ frames
    -      -32.0502  -77.0000  150.0000 52

  7 omega  -38.00    0.00   0.5000   30.0000
omega____ theta____ kappa____ phi______ frames
    -      -32.0502  -77.0000  150.0000 76

  8 omega  -55.00  -10.00   0.5000   30.0000
omega____ theta____ kappa____ phi______ frames
    -      -32.0502  -57.0000 -120.0000 90

  9 omega  -27.00    7.00   0.5000   30.0000
omega____ theta____ kappa____ phi______ frames
    -       32.1283  -77.0000 -120.0000 68

 10 omega   11.00   48.00   0.5000   30.0000
omega____ theta____ kappa____ phi______ frames
    -       32.1283   57.0000  -60.0000 74

 11 omega   40.00   65.00   0.5000   30.0000
omega____ theta____ kappa____ phi______ frames
    -       32.1283  -79.0000  -48.4935 50

 12 omega   63.00   89.00   0.5000   30.0000
omega____ theta____ kappa____ phi______ frames
    -       32.1283   57.0000  -60.0000 52

 13 omega   39.00   64.00   0.5000   30.0000
omega____ theta____ kappa____ phi______ frames
    -       32.1283  -77.0000 -120.0000 50

 14 omega  -28.00   15.00   0.5000   30.0000
omega____ theta____ kappa____ phi______ frames
    -       32.1283  -77.0000   30.0000 86

 15 omega   20.00   65.00   0.5000   30.0000
omega____ theta____ kappa____ phi______ frames
    -       32.1283  -79.0000   16.1663 90

 16 omega   -1.00   24.00   0.5000   30.0000
omega____ theta____ kappa____ phi______ frames
    -       32.1283   79.0000  118.8863 50

 17 omega   39.00   64.00   0.5000   30.0000
omega____ theta____ kappa____ phi______ frames
    -       32.1283  -77.0000  150.0000 50

 18 omega   29.00   64.00   0.5000   30.0000
omega____ theta____ kappa____ phi______ frames
    -       32.1283  -79.0000  -67.1368 70

 19 omega  -20.00   21.00   0.5000   30.0000
omega____ theta____ kappa____ phi______ frames
    -       32.1283  -79.0000  -48.4935 82

 20 omega  -39.00   14.00   0.5000   30.0000
omega____ theta____ kappa____ phi______ frames
    -       32.1283  -77.0000  150.0000 106

 21 omega    5.00   66.00   0.5000   30.0000
omega____ theta____ kappa____ phi______ frames
    -       32.1283   38.0000  120.0000 122

 22 omega    5.00   65.00   0.5000   30.0000
omega____ theta____ kappa____ phi______ frames
    -       32.1283   38.0000 -150.0000 120

 23 omega    8.00   95.00   0.5000   30.0000
omega____ theta____ kappa____ phi______ frames
    -       32.1283   77.0000  -30.0000 174

 24 omega   24.00   87.00   0.5000   30.0000
omega____ theta____ kappa____ phi______ frames
    -       32.1283   57.0000 -120.0000 126

 25 omega   18.00   57.00   0.5000   30.0000
omega____ theta____ kappa____ phi______ frames
    -       32.1283   57.0000  150.0000 78

 26 omega  -39.00   -2.00   0.5000   30.0000
omega____ theta____ kappa____ phi______ frames
    -       32.1283  -79.0000  -67.1368 74

 27 omega   -1.00   25.00   0.5000   30.0000
omega____ theta____ kappa____ phi______ frames
    -       32.1283   79.0000   69.2419 52

 28 omega   38.00   64.00   0.5000   30.0000
omega____ theta____ kappa____ phi______ frames
    -       32.1283  -77.0000  120.0000 52

 29 omega  -39.00   62.00   0.5000   30.0000
omega____ theta____ kappa____ phi______ frames
    -       32.1283  -77.0000 -150.0000 202

 30 omega   39.00   64.00   0.5000   30.0000
omega____ theta____ kappa____ phi______ frames
    -       32.1283  -77.0000   30.0000 50

 31 omega  -39.00   65.00   0.5000   30.0000
omega____ theta____ kappa____ phi______ frames
    -       32.1283  -80.0000   96.0946 208

 32 omega  -39.00   -5.00   0.5000   30.0000
omega____ theta____ kappa____ phi______ frames
    -       32.1283  -79.0000   16.1663 68

;
_diffrn_measurement_device '\k-geometry diffractometer'
_diffrn_measurement_device_type 'Agilent SuperNova, Dual, Cu at zero, Eos'
_diffrn_measurement_method '\w scans'
_diffrn_measurement_specimen_support 'polyimid foil'
_diffrn_orient_matrix_UB_11 -0.0032790000
_diffrn_orient_matrix_UB_12 0.0138515000
_diffrn_orient_matrix_UB_13 -0.0316213000
_diffrn_orient_matrix_UB_21 -0.0273904000
_diffrn_orient_matrix_UB_22 0.0503736000
_diffrn_orient_matrix_UB_23 -0.0033770000
_diffrn_orient_matrix_UB_31 0.0257420000
_diffrn_orient_matrix_UB_32 0.0554623000
_diffrn_orient_matrix_UB_33 0.0109714000
_diffrn_radiation_monochromator mirror
_diffrn_radiation_probe x-ray
_diffrn_radiation_type 'Mo K\a'
_diffrn_radiation_wavelength 0.7107
_diffrn_reflns_av_R_equivalents 0.0910
_diffrn_reflns_av_unetI/netI 0.0426
_diffrn_reflns_Laue_measured_fraction_full 0.998
_diffrn_reflns_Laue_measured_fraction_max 0.998
_diffrn_reflns_limit_h_max 27
_diffrn_reflns_limit_h_min -27
_diffrn_reflns_limit_k_max 12
_diffrn_reflns_limit_k_min -12
_diffrn_reflns_limit_l_max 30
_diffrn_reflns_limit_l_min -30
_diffrn_reflns_number 101547
_diffrn_reflns_point_group_measured_fraction_full 0.998
_diffrn_reflns_point_group_measured_fraction_max 0.998
_diffrn_reflns_theta_full 25.242
_diffrn_reflns_theta_max 28.302
_diffrn_reflns_theta_min 3.171
_diffrn_source 'microfocus X-Ray tube'
_diffrn_source_type 'Agilent SuperNova (Mo) X-ray Source'
_exptl_absorpt_coefficient_mu 0.441
_exptl_absorpt_correction_T_max 1.00000
_exptl_absorpt_correction_T_min 0.93800
_exptl_absorpt_correction_type multi-scan
_exptl_absorpt_process_details
;
CrysAlisPro, Agilent Technologies,
Version 1.171.36.28 (release 01-02-2013 CrysAlis171 .NET)
(compiled Feb  1 2013,16:14:44)
Empirical absorption correction using spherical harmonics,
 implemented in SCALE3 ABSPACK scaling algorithm.
;
_exptl_crystal_colour red
_exptl_crystal_density_diffrn 1.231
_exptl_crystal_description irregular
_exptl_crystal_F_000 1568
_exptl_crystal_size_max 0.1776
_exptl_crystal_size_mid 0.1332
_exptl_crystal_size_min 0.0847
_refine_diff_density_max 1.004
_refine_diff_density_min -0.385
_refine_diff_density_rms 0.062
_refine_ls_extinction_method none
_refine_ls_goodness_of_fit_ref 1.039
_refine_ls_hydrogen_treatment mixed
_refine_ls_matrix_type full
_refine_ls_number_parameters 427
_refine_ls_number_reflns 9898
_refine_ls_number_restraints 0
_refine_ls_restrained_S_all 1.039
_refine_ls_R_factor_all 0.0657
_refine_ls_R_factor_gt 0.0451
_refine_ls_shift/su_max 0.001
_refine_ls_shift/su_mean 0.000
_refine_ls_structure_factor_coef Fsqd
_refine_ls_weighting_details 'w=1/[\s^2^(Fo^2^)+(0.0453P)^2^+2.5447P] where P=(Fo^2^+2Fc^2^)/3'
_refine_ls_weighting_scheme calc
_refine_ls_wR_factor_gt 0.1026
_refine_ls_wR_factor_ref 0.1122
_reflns_Friedel_coverage 0.000
_reflns_number_gt 7607
_reflns_number_total 9898
_reflns_threshold_expression 'I > 2\s(I)'
_cod_data_source_file ic500163c_si_001.cif
_cod_data_source_block ba_sb1
_cod_depositor_comments 'Adding full bibliography for 4338072--4338082.cif.'
_cod_original_sg_symbol_H-M 'P 21/n'
_cod_database_code 4338081
_audit_block_refno 1793
_audit_block_usercomment 'sb12, irregular, red'
_olex2_refinement_description
;
1. Fixed Uiso
 At 1.2 times of:
  All C(H) groups, All C(H,H) groups, All N(H) groups
 At 1.5 times of:
  All C(H,H,H) groups
2.a Secondary CH2 refined with riding coordinates:
 C1(H1A,H1B), C2(H2A,H2B), C3(H3A,H3B), C31(H31A,H31B)
2.b Aromatic/amide H refined with riding coordinates:
 C6(H6), C7(H7), C8(H8), C9(H9), C15(H15), C16(H16), C17(H17), C18(H18),
 C24(H24), C25(H25), C26(H26), C27(H27), C33(H33), C34(H34), C35(H35), C36(H36),
  C37(H37)
2.c Idealised Me refined as rotating group:
 C10(H10A,H10B,H10C), C11(H11A,H11B,H11C), C12(H12A,H12B,H12C), C19(H19A,H19B,
 H19C), C20(H20A,H20B,H20C), C21(H21A,H21B,H21C), C28(H28A,H28B,H28C), C29(H29A,
 H29B,H29C), C30(H30A,H30B,H30C)
;
_shelx_estimated_absorpt_t_max 0.957
_shelx_estimated_absorpt_t_min 0.957
_cell_oxdiff_length_a 20.2971(4)
_cell_oxdiff_length_b 9.30921(18)
_cell_oxdiff_length_c 22.7651(7)
_cell_oxdiff_angle_alpha 89.989(2)
_cell_oxdiff_angle_beta 112.152(2)
_cell_oxdiff_angle_gamma 90.0511(16)
_cell_oxdiff_volume 3983.94(17)
_cell_oxdiff_measurement_reflns_used 16216
_reflns_odcompleteness_completeness 68.65
_reflns_odcompleteness_theta 32.50
_reflns_odcompleteness_iscentric 1

loop_
_symmetry_equiv_pos_as_xyz
'x, y, z'
'-x+1/2, y+1/2, -z+1/2'
'-x, -y, -z'
'x-1/2, -y-1/2, z-1/2'

loop_
_atom_site_label
_atom_site_type_symbol
_atom_site_fract_x
_atom_site_fract_y
_atom_site_fract_z
_atom_site_U_iso_or_equiv
_atom_site_adp_type
_atom_site_occupancy
_atom_site_site_symmetry_order
_atom_site_calc_flag
_atom_site_refinement_flags_posn
_atom_site_refinement_flags_adp
Ti Ti 0.26664(2) 0.37768(4) 0.56918(2) 0.02029(9) Uani 1 1 d . .
Cl Cl 0.23320(3) 0.60437(6) 0.58964(3) 0.03171(13) Uani 1 1 d . .
P P 0.31637(3) 0.13136(6) 0.54159(3) 0.02020(11) Uani 1 1 d . .
Si1 Si 0.17032(3) 0.47537(6) 0.42345(3) 0.02339(13) Uani 1 1 d . .
Si2 Si 0.18351(3) 0.23597(7) 0.65538(3) 0.02636(14) Uani 1 1 d . .
Si3 Si 0.36129(4) 0.18860(8) 0.33076(3) 0.03605(17) Uani 1 1 d . .
N1 N 0.19501(9) 0.34829(17) 0.48519(8) 0.0207(3) Uani 1 1 d . .
N2 N 0.25921(9) 0.26046(18) 0.63559(8) 0.0216(3) Uani 1 1 d . .
N3 N 0.38246(11) 0.1287(2) 0.40796(10) 0.0335(5) Uani 1 1 d . .
H3 H 0.3915(15) 0.187(3) 0.4317(14) 0.040 Uiso 1 1 d . U
C1 C 0.25261(10) 0.0755(2) 0.46372(10) 0.0235(4) Uani 1 1 d . .
H1A H 0.2582 0.1366 0.4303 0.028 Uiso 1 1 calc R U
H1B H 0.2621 -0.0252 0.4554 0.028 Uiso 1 1 calc R U
C2 C 0.30659(11) -0.0024(2) 0.59671(10) 0.0230(4) Uani 1 1 d . .
H2A H 0.2557 -0.0185 0.5887 0.028 Uiso 1 1 calc R U
H2B H 0.3281 -0.0950 0.5920 0.028 Uiso 1 1 calc R U
C3 C 0.40603(11) 0.0923(2) 0.54127(11) 0.0267(5) Uani 1 1 d . .
H3A H 0.4239 0.1801 0.5277 0.032 Uiso 1 1 calc R U
H3B H 0.4385 0.0710 0.5853 0.032 Uiso 1 1 calc R U
C4 C 0.17779(10) 0.0887(2) 0.46164(10) 0.0213(4) Uani 1 1 d . .
C5 C 0.15085(10) 0.2222(2) 0.47111(10) 0.0212(4) Uani 1 1 d . .
C6 C 0.07962(11) 0.2301(2) 0.46460(10) 0.0256(4) Uani 1 1 d . .
H6 H 0.0605 0.3200 0.4700 0.031 Uiso 1 1 calc R U
C7 C 0.03621(11) 0.1092(2) 0.45040(11) 0.0277(5) Uani 1 1 d . .
H7 H -0.0122 0.1171 0.4456 0.033 Uiso 1 1 calc R U
C8 C 0.06375(11) -0.0225(2) 0.44335(11) 0.0292(5) Uani 1 1 d . .
H8 H 0.0347 -0.1059 0.4347 0.035 Uiso 1 1 calc R U
C9 C 0.13402(11) -0.0319(2) 0.44904(10) 0.0263(4) Uani 1 1 d . .
H9 H 0.1528 -0.1227 0.4442 0.032 Uiso 1 1 calc R U
C10 C 0.09096(12) 0.5816(2) 0.41985(12) 0.0327(5) Uani 1 1 d . .
H10A H 0.0495 0.5181 0.4087 0.049 Uiso 1 1 calc R U
H10B H 0.0816 0.6570 0.3877 0.049 Uiso 1 1 calc R U
H10C H 0.1001 0.6257 0.4613 0.049 Uiso 1 1 calc R U
C11 C 0.24380(12) 0.6034(2) 0.43260(11) 0.0307(5) Uani 1 1 d . .
H11A H 0.2524 0.6633 0.4702 0.046 Uiso 1 1 calc R U
H11B H 0.2306 0.6646 0.3949 0.046 Uiso 1 1 calc R U
H11C H 0.2871 0.5498 0.4376 0.046 Uiso 1 1 calc R U
C12 C 0.14876(13) 0.3747(3) 0.34743(11) 0.0344(5) Uani 1 1 d . .
H12A H 0.1906 0.3201 0.3488 0.052 Uiso 1 1 calc R U
H12B H 0.1351 0.4427 0.3120 0.052 Uiso 1 1 calc R U
H12C H 0.1093 0.3084 0.3416 0.052 Uiso 1 1 calc R U
C13 C 0.34463(10) 0.0584(2) 0.66164(10) 0.0228(4) Uani 1 1 d . .
C14 C 0.32243(10) 0.1910(2) 0.67811(10) 0.0221(4) Uani 1 1 d . .
C15 C 0.36261(11) 0.2528(2) 0.73668(10) 0.0267(4) Uani 1 1 d . .
H15 H 0.3488 0.3432 0.7477 0.032 Uiso 1 1 calc R U
C16 C 0.42211(12) 0.1847(3) 0.77884(11) 0.0340(5) Uani 1 1 d . .
H16 H 0.4484 0.2275 0.8188 0.041 Uiso 1 1 calc R U
C17 C 0.44341(12) 0.0546(3) 0.76301(11) 0.0344(5) Uani 1 1 d . .
H17 H 0.4842 0.0074 0.7921 0.041 Uiso 1 1 calc R U
C18 C 0.40521(11) -0.0071(3) 0.70450(11) 0.0302(5) Uani 1 1 d . .
H18 H 0.4208 -0.0957 0.6936 0.036 Uiso 1 1 calc R U
C19 C 0.20744(13) 0.2551(3) 0.74212(12) 0.0424(6) Uani 1 1 d . .
H19A H 0.2408 0.1788 0.7644 0.064 Uiso 1 1 calc R U
H19B H 0.1644 0.2476 0.7517 0.064 Uiso 1 1 calc R U
H19C H 0.2298 0.3488 0.7561 0.064 Uiso 1 1 calc R U
C20 C 0.11451(12) 0.3733(3) 0.61523(12) 0.0365(6) Uani 1 1 d . .
H20A H 0.1276 0.4647 0.6381 0.055 Uiso 1 1 calc R U
H20B H 0.0684 0.3413 0.6150 0.055 Uiso 1 1 calc R U
H20C H 0.1112 0.3863 0.5715 0.055 Uiso 1 1 calc R U
C21 C 0.14707(12) 0.0518(3) 0.63105(12) 0.0322(5) Uani 1 1 d . .
H21A H 0.1294 0.0436 0.5847 0.048 Uiso 1 1 calc R U
H21B H 0.1080 0.0343 0.6454 0.048 Uiso 1 1 calc R U
H21C H 0.1847 -0.0193 0.6502 0.048 Uiso 1 1 calc R U
C22 C 0.41007(11) -0.0304(2) 0.49938(12) 0.0299(5) Uani 1 1 d . .
C23 C 0.39654(12) -0.0082(3) 0.43461(12) 0.0322(5) Uani 1 1 d . .
C24 C 0.39744(14) -0.1268(3) 0.39729(15) 0.0431(7) Uani 1 1 d . .
H24 H 0.3866 -0.1139 0.3532 0.052 Uiso 1 1 calc R U
C25 C 0.41368(16) -0.2614(3) 0.42311(18) 0.0543(9) Uani 1 1 d . .
H25 H 0.4136 -0.3404 0.3967 0.065 Uiso 1 1 calc R U
C26 C 0.43005(15) -0.2832(3) 0.48669(17) 0.0517(8) Uani 1 1 d . .
H26 H 0.4430 -0.3760 0.5047 0.062 Uiso 1 1 calc R U
C27 C 0.42745(13) -0.1671(3) 0.52456(15) 0.0403(6) Uani 1 1 d . .
H27 H 0.4378 -0.1821 0.5684 0.048 Uiso 1 1 calc R U
C28 C 0.35944(17) 0.3858(3) 0.33891(14) 0.0514(7) Uani 1 1 d . .
H28A H 0.3213 0.4124 0.3534 0.077 Uiso 1 1 calc R U
H28B H 0.3507 0.4310 0.2978 0.077 Uiso 1 1 calc R U
H28C H 0.4052 0.4187 0.3699 0.077 Uiso 1 1 calc R U
C29 C 0.27413(15) 0.1132(4) 0.27765(16) 0.0657(10) Uani 1 1 d . .
H29A H 0.2773 0.0082 0.2771 0.099 Uiso 1 1 calc R U
H29B H 0.2621 0.1505 0.2346 0.099 Uiso 1 1 calc R U
H29C H 0.2372 0.1413 0.2933 0.099 Uiso 1 1 calc R U
C30 C 0.43028(15) 0.1429(3) 0.29867(13) 0.0452(7) Uani 1 1 d . .
H30A H 0.4747 0.1927 0.3233 0.068 Uiso 1 1 calc R U
H30B H 0.4141 0.1729 0.2542 0.068 Uiso 1 1 calc R U
H30C H 0.4385 0.0389 0.3016 0.068 Uiso 1 1 calc R U
C31 C 0.36693(11) 0.4656(2) 0.57259(10) 0.0261(4) Uani 1 1 d . .
H31A H 0.3853 0.4060 0.5461 0.031 Uiso 1 1 calc R U
H31B H 0.3591 0.5640 0.5548 0.031 Uiso 1 1 calc R U
C32 C 0.42071(11) 0.4699(2) 0.63881(10) 0.0252(4) Uani 1 1 d . .
C33 C 0.41741(12) 0.5730(2) 0.68226(11) 0.0308(5) Uani 1 1 d . .
H33 H 0.3799 0.6414 0.6694 0.037 Uiso 1 1 calc R U
C34 C 0.46773(13) 0.5777(3) 0.74373(12) 0.0359(5) Uani 1 1 d . .
H34 H 0.4642 0.6486 0.7724 0.043 Uiso 1 1 calc R U
C35 C 0.52303(13) 0.4795(3) 0.76358(12) 0.0362(5) Uani 1 1 d . .
H35 H 0.5577 0.4827 0.8056 0.043 Uiso 1 1 calc R U
C36 C 0.52693(12) 0.3764(3) 0.72111(11) 0.0345(5) Uani 1 1 d . .
H36 H 0.5647 0.3087 0.7341 0.041 Uiso 1 1 calc R U
C37 C 0.47650(11) 0.3710(3) 0.66019(11) 0.0291(5) Uani 1 1 d . .
H37 H 0.4798 0.2984 0.6321 0.035 Uiso 1 1 calc R U

loop_
_atom_site_aniso_label
_atom_site_aniso_U_11
_atom_site_aniso_U_22
_atom_site_aniso_U_33
_atom_site_aniso_U_23
_atom_site_aniso_U_13
_atom_site_aniso_U_12
Ti 0.02024(18) 0.02067(18) 0.02050(19) -0.00109(14) 0.00832(14) -0.00181(13)
Cl 0.0339(3) 0.0250(3) 0.0352(3) -0.0061(2) 0.0118(2) 0.0007(2)
P 0.0184(2) 0.0230(3) 0.0213(3) -0.0022(2) 0.0099(2) -0.00247(19)
Si1 0.0205(3) 0.0224(3) 0.0254(3) 0.0010(2) 0.0066(2) -0.0011(2)
Si2 0.0209(3) 0.0364(3) 0.0252(3) -0.0015(3) 0.0126(2) 0.0001(2)
Si3 0.0292(3) 0.0506(4) 0.0315(4) -0.0086(3) 0.0151(3) -0.0016(3)
N1 0.0191(8) 0.0199(8) 0.0237(9) -0.0017(7) 0.0087(7) -0.0029(6)
N2 0.0199(8) 0.0261(9) 0.0206(9) -0.0009(7) 0.0097(7) 0.0001(7)
N3 0.0398(11) 0.0348(11) 0.0351(12) -0.0125(9) 0.0245(10) -0.0085(9)
C1 0.0213(10) 0.0267(10) 0.0240(11) -0.0057(8) 0.0104(8) -0.0016(8)
C2 0.0219(10) 0.0214(10) 0.0289(11) 0.0001(8) 0.0130(9) -0.0006(8)
C3 0.0198(10) 0.0339(12) 0.0296(12) -0.0015(9) 0.0131(9) -0.0028(8)
C4 0.0192(9) 0.0248(10) 0.0204(10) -0.0031(8) 0.0079(8) -0.0029(8)
C5 0.0208(10) 0.0233(10) 0.0204(10) -0.0004(8) 0.0089(8) -0.0034(8)
C6 0.0213(10) 0.0280(11) 0.0296(12) -0.0001(9) 0.0120(9) -0.0008(8)
C7 0.0194(10) 0.0358(12) 0.0286(12) 0.0010(9) 0.0099(9) -0.0060(9)
C8 0.0259(11) 0.0305(11) 0.0308(12) -0.0016(9) 0.0102(9) -0.0092(9)
C9 0.0262(11) 0.0251(11) 0.0272(11) -0.0048(9) 0.0097(9) -0.0036(8)
C10 0.0251(11) 0.0266(11) 0.0413(14) 0.0011(10) 0.0067(10) 0.0024(9)
C11 0.0263(11) 0.0316(12) 0.0314(12) 0.0073(10) 0.0079(10) -0.0047(9)
C12 0.0378(13) 0.0348(13) 0.0266(12) 0.0007(10) 0.0077(10) 0.0002(10)
C13 0.0195(10) 0.0274(10) 0.0247(11) 0.0032(8) 0.0118(8) -0.0015(8)
C14 0.0192(10) 0.0286(11) 0.0222(10) 0.0035(8) 0.0121(8) -0.0016(8)
C15 0.0242(10) 0.0353(12) 0.0234(11) 0.0001(9) 0.0121(9) -0.0035(9)
C16 0.0273(12) 0.0523(15) 0.0223(11) 0.0021(10) 0.0092(9) -0.0069(10)
C17 0.0226(11) 0.0488(15) 0.0300(13) 0.0144(11) 0.0081(10) 0.0035(10)
C18 0.0250(11) 0.0331(12) 0.0351(13) 0.0096(10) 0.0144(10) 0.0041(9)
C19 0.0289(12) 0.0730(19) 0.0310(13) -0.0054(13) 0.0179(11) -0.0046(12)
C20 0.0263(12) 0.0440(14) 0.0419(15) -0.0056(11) 0.0161(11) 0.0051(10)
C21 0.0240(11) 0.0392(13) 0.0367(13) 0.0036(10) 0.0152(10) -0.0045(9)
C22 0.0200(10) 0.0328(12) 0.0436(14) -0.0046(10) 0.0195(10) -0.0037(9)
C23 0.0265(11) 0.0340(12) 0.0458(14) -0.0114(11) 0.0248(11) -0.0085(9)
C24 0.0467(15) 0.0396(14) 0.0611(18) -0.0206(13) 0.0409(14) -0.0147(11)
C25 0.0573(18) 0.0355(14) 0.101(3) -0.0234(15) 0.0648(19) -0.0164(12)
C26 0.0447(16) 0.0305(13) 0.102(3) 0.0009(15) 0.0525(17) -0.0003(11)
C27 0.0291(12) 0.0385(13) 0.0643(18) 0.0034(12) 0.0301(13) 0.0004(10)
C28 0.0575(18) 0.0533(18) 0.0451(17) 0.0045(13) 0.0215(14) 0.0079(14)
C29 0.0353(15) 0.101(3) 0.058(2) -0.0350(19) 0.0149(14) -0.0073(16)
C30 0.0423(15) 0.0634(18) 0.0383(15) -0.0052(13) 0.0247(13) -0.0028(13)
C31 0.0274(11) 0.0247(10) 0.0261(11) -0.0012(9) 0.0101(9) -0.0065(8)
C32 0.0218(10) 0.0302(11) 0.0258(11) 0.0008(9) 0.0113(9) -0.0086(8)
C33 0.0284(11) 0.0286(11) 0.0344(13) -0.0035(10) 0.0108(10) -0.0042(9)
C34 0.0347(13) 0.0403(13) 0.0330(13) -0.0099(11) 0.0131(11) -0.0081(10)
C35 0.0301(12) 0.0509(15) 0.0261(12) -0.0011(11) 0.0088(10) -0.0082(11)
C36 0.0265(12) 0.0459(14) 0.0305(13) 0.0027(11) 0.0098(10) 0.0005(10)
C37 0.0236(11) 0.0388(12) 0.0273(12) -0.0024(10) 0.0123(9) -0.0017(9)

loop_
_atom_type_symbol
_atom_type_description
_atom_type_scat_dispersion_real
_atom_type_scat_dispersion_imag
_atom_type_scat_source
C C 0.0033 0.0016 'International Tables Vol C Tables 4.2.6.8 and 6.1.1.4'
H H 0.0000 0.0000 'International Tables Vol C Tables 4.2.6.8 and 6.1.1.4'
Cl Cl 0.1484 0.1585 'International Tables Vol C Tables 4.2.6.8 and 6.1.1.4'
N N 0.0061 0.0033 'International Tables Vol C Tables 4.2.6.8 and 6.1.1.4'
P P 0.1023 0.0942 'International Tables Vol C Tables 4.2.6.8 and 6.1.1.4'
Si Si 0.0817 0.0704 'International Tables Vol C Tables 4.2.6.8 and 6.1.1.4'
Ti Ti 0.2776 0.4457 'International Tables Vol C Tables 4.2.6.8 and 6.1.1.4'

loop_
_exptl_crystal_face_index_h
_exptl_crystal_face_index_k
_exptl_crystal_face_index_l
_exptl_crystal_face_perp_dist
_exptl_oxdiff_crystal_face_indexfrac_h
_exptl_oxdiff_crystal_face_indexfrac_k
_exptl_oxdiff_crystal_face_indexfrac_l
_exptl_oxdiff_crystal_face_x
_exptl_oxdiff_crystal_face_y
_exptl_oxdiff_crystal_face_z
9 -12 -8 0.0569 8.9968 -11.9944 -8.0045 0.0575 -0.8236 -0.5215
3 -12 9 0.0527 3.0281 -11.9916 8.9781 -0.4599 -0.7173 -0.4886
10 -7 -27 0.0531 9.9561 -7.0010 -26.9735 0.7233 -0.5343 -0.4279
1 8 -24 0.0533 0.9471 7.9908 -23.9603 0.8652 0.4575 0.2047
1 3 29 0.0605 1.0544 3.0055 28.9479 -0.8772 0.0248 0.5114
10 3 -31 0.0444 9.9403 2.9932 -30.9663 0.9881 -0.0169 0.0822
18 8 -23 0.0535 17.9543 7.9942 -22.9960 0.7790 -0.0114 0.6533
-11 -3 31 0.0380 -10.9406 -2.9934 30.9683 -0.9848 0.0443 -0.1079
-27 -3 3 0.1083 -27.0000 -3.0029 3.0487 -0.0495 0.5780 -0.8281
26 4 -2 0.0573 26.0009 4.0025 -2.0484 0.0350 -0.5036 0.8688
-9 12 8 0.0763 -8.9968 11.9944 8.0045 -0.0575 0.8236 0.5215
1 -2 -30 0.0601 0.9435 -2.0058 -29.9502 0.9162 -0.0257 -0.4156

loop_
_geom_angle_atom_site_label_1
_geom_angle_atom_site_label_2
_geom_angle_atom_site_label_3
_geom_angle
Cl Ti P 173.39(2)
N1 Ti Cl 99.19(5)
N1 Ti P 81.72(5)
N1 Ti C31 115.69(8)
N2 Ti Cl 104.11(5)
N2 Ti P 81.15(5)
N2 Ti N1 116.46(7)
N2 Ti C31 122.64(8)
C31 Ti Cl 89.50(6)
C31 Ti P 84.23(6)
C1 P Ti 106.22(7)
C1 P C3 105.98(10)
C2 P Ti 105.91(7)
C2 P C1 104.51(10)
C2 P C3 103.26(10)
C3 P Ti 128.74(7)
N1 Si1 C10 111.86(10)
N1 Si1 C11 111.56(9)
N1 Si1 C12 107.39(10)
C10 Si1 C12 109.23(11)
C11 Si1 C10 107.92(11)
C11 Si1 C12 108.83(11)
N2 Si2 C19 110.79(10)
N2 Si2 C20 110.52(10)
N2 Si2 C21 109.09(9)
C19 Si2 C20 107.62(12)
C19 Si2 C21 108.59(12)
C20 Si2 C21 110.20(11)
N3 Si3 C28 102.94(12)
N3 Si3 C29 110.33(15)
N3 Si3 C30 112.94(12)
C28 Si3 C29 112.92(16)
C28 Si3 C30 108.32(14)
C30 Si3 C29 109.31(14)
Si1 N1 Ti 125.13(9)
C5 N1 Ti 120.53(13)
C5 N1 Si1 113.93(13)
Si2 N2 Ti 127.46(10)
C14 N2 Ti 118.14(12)
C14 N2 Si2 114.23(13)
Si3 N3 H3 114(2)
C23 N3 Si3 131.74(17)
C23 N3 H3 114(2)
P C1 H1A 109.7
P C1 H1B 109.7
H1A C1 H1B 108.2
C4 C1 P 110.03(14)
C4 C1 H1A 109.7
C4 C1 H1B 109.7
P C2 H2A 110.6
P C2 H2B 110.6
H2A C2 H2B 108.7
C13 C2 P 105.70(14)
C13 C2 H2A 110.6
C13 C2 H2B 110.6
P C3 H3A 108.3
P C3 H3B 108.3
H3A C3 H3B 107.4
C22 C3 P 115.95(15)
C22 C3 H3A 108.3
C22 C3 H3B 108.3
C5 C4 C1 120.81(18)
C9 C4 C1 119.88(18)
C9 C4 C5 119.29(18)
C4 C5 N1 120.67(17)
C6 C5 N1 120.84(18)
C6 C5 C4 118.46(18)
C5 C6 H6 119.3
C7 C6 C5 121.4(2)
C7 C6 H6 119.3
C6 C7 H7 120.1
C8 C7 C6 119.8(2)
C8 C7 H7 120.1
C7 C8 H8 120.2
C7 C8 C9 119.5(2)
C9 C8 H8 120.2
C4 C9 H9 119.3
C8 C9 C4 121.5(2)
C8 C9 H9 119.3
Si1 C10 H10A 109.5
Si1 C10 H10B 109.5
Si1 C10 H10C 109.5
H10A C10 H10B 109.5
H10A C10 H10C 109.5
H10B C10 H10C 109.5
Si1 C11 H11A 109.5
Si1 C11 H11B 109.5
Si1 C11 H11C 109.5
H11A C11 H11B 109.5
H11A C11 H11C 109.5
H11B C11 H11C 109.5
Si1 C12 H12A 109.5
Si1 C12 H12B 109.5
Si1 C12 H12C 109.5
H12A C12 H12B 109.5
H12A C12 H12C 109.5
H12B C12 H12C 109.5
C14 C13 C2 119.71(18)
C18 C13 C2 121.2(2)
C18 C13 C14 118.9(2)
C13 C14 N2 120.52(18)
C15 C14 N2 120.57(19)
C15 C14 C13 118.91(19)
C14 C15 H15 119.5
C16 C15 C14 121.1(2)
C16 C15 H15 119.5
C15 C16 H16 120.0
C17 C16 C15 120.0(2)
C17 C16 H16 120.0
C16 C17 H17 120.1
C16 C17 C18 119.9(2)
C18 C17 H17 120.1
C13 C18 H18 119.4
C17 C18 C13 121.2(2)
C17 C18 H18 119.4
Si2 C19 H19A 109.5
Si2 C19 H19B 109.5
Si2 C19 H19C 109.5
H19A C19 H19B 109.5
H19A C19 H19C 109.5
H19B C19 H19C 109.5
Si2 C20 H20A 109.5
Si2 C20 H20B 109.5
Si2 C20 H20C 109.5
H20A C20 H20B 109.5
H20A C20 H20C 109.5
H20B C20 H20C 109.5
Si2 C21 H21A 109.5
Si2 C21 H21B 109.5
Si2 C21 H21C 109.5
H21A C21 H21B 109.5
H21A C21 H21C 109.5
H21B C21 H21C 109.5
C23 C22 C3 121.0(2)
C27 C22 C3 120.0(2)
C27 C22 C23 119.1(2)
N3 C23 C22 121.1(2)
N3 C23 C24 120.4(2)
C24 C23 C22 118.6(2)
C23 C24 H24 119.4
C25 C24 C23 121.2(3)
C25 C24 H24 119.4
C24 C25 H25 119.6
C24 C25 C26 120.7(3)
C26 C25 H25 119.6
C25 C26 H26 120.5
C25 C26 C27 119.1(3)
C27 C26 H26 120.5
C22 C27 C26 121.2(3)
C22 C27 H27 119.4
C26 C27 H27 119.4
Si3 C28 H28A 109.5
Si3 C28 H28B 109.5
Si3 C28 H28C 109.5
H28A C28 H28B 109.5
H28A C28 H28C 109.5
H28B C28 H28C 109.5
Si3 C29 H29A 109.5
Si3 C29 H29B 109.5
Si3 C29 H29C 109.5
H29A C29 H29B 109.5
H29A C29 H29C 109.5
H29B C29 H29C 109.5
Si3 C30 H30A 109.5
Si3 C30 H30B 109.5
Si3 C30 H30C 109.5
H30A C30 H30B 109.5
H30A C30 H30C 109.5
H30B C30 H30C 109.5
Ti C31 H31A 109.3
Ti C31 H31B 109.3
H31A C31 H31B 108.0
C32 C31 Ti 111.42(14)
C32 C31 H31A 109.3
C32 C31 H31B 109.3
C33 C32 C31 121.5(2)
C37 C32 C31 121.5(2)
C37 C32 C33 117.1(2)
C32 C33 H33 119.3
C34 C33 C32 121.4(2)
C34 C33 H33 119.3
C33 C34 H34 119.8
C35 C34 C33 120.4(2)
C35 C34 H34 119.8
C34 C35 H35 120.6
C34 C35 C36 118.9(2)
C36 C35 H35 120.6
C35 C36 H36 119.6
C37 C36 C35 120.7(2)
C37 C36 H36 119.6
C32 C37 H37 119.2
C36 C37 C32 121.5(2)
C36 C37 H37 119.2

loop_
_geom_bond_atom_site_label_1
_geom_bond_atom_site_label_2
_geom_bond_distance
Ti Cl 2.3177(6)
Ti P 2.6744(6)
Ti N1 1.9350(17)
Ti N2 1.9164(17)
Ti C31 2.168(2)
P C1 1.832(2)
P C2 1.832(2)
P C3 1.859(2)
Si1 N1 1.7593(18)
Si1 C10 1.866(2)
Si1 C11 1.858(2)
Si1 C12 1.869(2)
Si2 N2 1.7719(17)
Si2 C19 1.856(2)
Si2 C20 1.861(2)
Si2 C21 1.867(2)
Si3 N3 1.736(2)
Si3 C28 1.848(3)
Si3 C29 1.862(3)
Si3 C30 1.857(3)
N1 C5 1.438(2)
N2 C14 1.436(3)
N3 H3 0.74(3)
N3 C23 1.395(3)
C1 H1A 0.9900
C1 H1B 0.9900
C1 C4 1.506(3)
C2 H2A 0.9900
C2 H2B 0.9900
C2 C13 1.496(3)
C3 H3A 0.9900
C3 H3B 0.9900
C3 C22 1.510(3)
C4 C5 1.407(3)
C4 C9 1.393(3)
C5 C6 1.398(3)
C6 H6 0.9500
C6 C7 1.390(3)
C7 H7 0.9500
C7 C8 1.382(3)
C8 H8 0.9500
C8 C9 1.385(3)
C9 H9 0.9500
C10 H10A 0.9800
C10 H10B 0.9800
C10 H10C 0.9800
C11 H11A 0.9800
C11 H11B 0.9800
C11 H11C 0.9800
C12 H12A 0.9800
C12 H12B 0.9800
C12 H12C 0.9800
C13 C14 1.413(3)
C13 C18 1.389(3)
C14 C15 1.398(3)
C15 H15 0.9500
C15 C16 1.380(3)
C16 H16 0.9500
C16 C17 1.379(4)
C17 H17 0.9500
C17 C18 1.388(3)
C18 H18 0.9500
C19 H19A 0.9800
C19 H19B 0.9800
C19 H19C 0.9800
C20 H20A 0.9800
C20 H20B 0.9800
C20 H20C 0.9800
C21 H21A 0.9800
C21 H21B 0.9800
C21 H21C 0.9800
C22 C23 1.410(3)
C22 C27 1.386(3)
C23 C24 1.398(3)
C24 H24 0.9500
C24 C25 1.370(4)
C25 H25 0.9500
C25 C26 1.373(5)
C26 H26 0.9500
C26 C27 1.396(4)
C27 H27 0.9500
C28 H28A 0.9800
C28 H28B 0.9800
C28 H28C 0.9800
C29 H29A 0.9800
C29 H29B 0.9800
C29 H29C 0.9800
C30 H30A 0.9800
C30 H30B 0.9800
C30 H30C 0.9800
C31 H31A 0.9900
C31 H31B 0.9900
C31 C32 1.491(3)
C32 C33 1.398(3)
C32 C37 1.397(3)
C33 H33 0.9500
C33 C34 1.387(3)
C34 H34 0.9500
C34 C35 1.384(4)
C35 H35 0.9500
C35 C36 1.386(3)
C36 H36 0.9500
C36 C37 1.379(3)
C37 H37 0.9500

loop_
_geom_torsion_atom_site_label_1
_geom_torsion_atom_site_label_2
_geom_torsion_atom_site_label_3
_geom_torsion_atom_site_label_4
_geom_torsion
Ti P C1 C4 -46.30(16)
Ti P C2 C13 -55.00(14)
Ti P C3 C22 -155.58(13)
Ti N1 C5 C4 -76.5(2)
Ti N1 C5 C6 105.5(2)
Ti N2 C14 C13 -84.0(2)
Ti N2 C14 C15 96.6(2)
Ti C31 C32 C33 -75.3(2)
Ti C31 C32 C37 104.6(2)
P C1 C4 C5 60.2(2)
P C1 C4 C9 -121.03(19)
P C2 C13 C14 59.9(2)
P C2 C13 C18 -114.64(19)
P C3 C22 C23 86.0(2)
P C3 C22 C27 -94.1(2)
Si1 N1 C5 C4 110.45(19)
Si1 N1 C5 C6 -67.6(2)
Si2 N2 C14 C13 100.32(19)
Si2 N2 C14 C15 -79.1(2)
Si3 N3 C23 C22 -177.56(17)
Si3 N3 C23 C24 2.4(3)
N1 C5 C6 C7 179.39(19)
N2 C14 C15 C16 177.78(19)
N3 C23 C24 C25 177.6(2)
C1 P C2 C13 -166.95(13)
C1 P C3 C22 -28.5(2)
C1 C4 C5 N1 -2.2(3)
C1 C4 C5 C6 175.89(19)
C1 C4 C9 C8 -176.4(2)
C2 P C1 C4 65.43(16)
C2 P C3 C22 81.05(18)
C2 C13 C14 N2 6.6(3)
C2 C13 C14 C15 -173.99(18)
C2 C13 C18 C17 175.4(2)
C3 P C1 C4 174.12(15)
C3 P C2 C13 82.36(15)
C3 C22 C23 N3 3.2(3)
C3 C22 C23 C24 -176.8(2)
C3 C22 C27 C26 178.6(2)
C4 C5 C6 C7 1.3(3)
C5 C4 C9 C8 2.4(3)
C5 C6 C7 C8 0.9(3)
C6 C7 C8 C9 -1.5(3)
C7 C8 C9 C4 -0.1(3)
C9 C4 C5 N1 179.02(19)
C9 C4 C5 C6 -2.9(3)
C10 Si1 N1 Ti -95.13(13)
C10 Si1 N1 C5 77.56(16)
C11 Si1 N1 Ti 25.86(15)
C11 Si1 N1 C5 -161.44(14)
C12 Si1 N1 Ti 145.03(12)
C12 Si1 N1 C5 -42.27(16)
C13 C14 C15 C16 -1.6(3)
C14 C13 C18 C17 0.7(3)
C14 C15 C16 C17 1.0(3)
C15 C16 C17 C18 0.4(3)
C16 C17 C18 C13 -1.3(3)
C18 C13 C14 N2 -178.68(18)
C18 C13 C14 C15 0.7(3)
C19 Si2 N2 Ti -132.61(14)
C19 Si2 N2 C14 42.56(19)
C20 Si2 N2 Ti -13.41(16)
C20 Si2 N2 C14 161.76(15)
C21 Si2 N2 Ti 107.90(13)
C21 Si2 N2 C14 -76.93(16)
C22 C23 C24 C25 -2.4(4)
C23 C22 C27 C26 -1.6(3)
C23 C24 C25 C26 -0.4(4)
C24 C25 C26 C27 2.3(4)
C25 C26 C27 C22 -1.3(4)
C27 C22 C23 N3 -176.7(2)
C27 C22 C23 C24 3.4(3)
C28 Si3 N3 C23 -175.1(2)
C29 Si3 N3 C23 64.2(3)
C30 Si3 N3 C23 -58.5(3)
C31 C32 C33 C34 -179.5(2)
C31 C32 C37 C36 178.9(2)
C32 C33 C34 C35 0.2(4)
C33 C32 C37 C36 -1.2(3)
C33 C34 C35 C36 -0.3(4)
C34 C35 C36 C37 -0.3(4)
C35 C36 C37 C32 1.1(4)
C37 C32 C33 C34 0.6(3)
